data_4113374
loop_
_publ_author_name
'William J. Evans'
'Ga\"el Zucchi'
'Joseph W. Ziller'

_publ_section_title
;
 Dinitrogen Reduction by Tm(II), Dy(II), and Nd(II) with Simple Amide and
 Aryloxide Ligands
;
_journal_name_full 'Journal of the American Chemical Society'
_journal_page_first 10
_journal_page_last 11
_journal_paper_doi 10.1021/ja0211712
_journal_volume 125
_journal_year 2003
_chemical_formula_sum 'C32 H90 N6 O2 Si8 Tm2'
_chemical_formula_weight 1153.68
_chemical_name_systematic
; 
 ? 
;
_space_group_IT_number 14
_symmetry_cell_setting monoclinic
_symmetry_space_group_name_Hall '-P 2yn'
_symmetry_space_group_name_H-M 'P 1 21/n 1'
_atom_sites_solution_hydrogens geom
_atom_sites_solution_primary direct
_atom_sites_solution_secondary difmap
_audit_creation_method SHELXTL
_cell_angle_alpha 90.00
_cell_angle_beta 112.6710(10)
_cell_angle_gamma 90.00
_cell_formula_units_Z 2
_cell_length_a 10.7744(4)
_cell_length_b 23.4795(10)
_cell_length_c 11.5031(5)
_cell_measurement_temperature 173(2)
_cell_volume 2685.18(19)
_computing_cell_refinement 'Bruker SMART/SAINT'
_computing_data_collection 'Bruker SMART'
_computing_data_reduction 'Bruker SHELXTL'
_computing_molecular_graphics 'Bruker SHELXTL'
_computing_publication_material 'Bruker SHELXTL'
_computing_structure_refinement 'Bruker SHELXTL'
_computing_structure_solution 'Bruker SHELXTL'
_diffrn_ambient_temperature 173(2)
_diffrn_measured_fraction_theta_full 0.974
_diffrn_measured_fraction_theta_max 0.974
_diffrn_measurement_device_type 'CCD area detector'
_diffrn_measurement_method 'omega scans'
_diffrn_radiation_monochromator graphite
_diffrn_radiation_source 'sealed tube'
_diffrn_radiation_type MoK\a
_diffrn_radiation_wavelength 0.71073
_diffrn_reflns_av_R_equivalents 0.0248
_diffrn_reflns_av_sigmaI/netI 0.0194
_diffrn_reflns_limit_h_max 14
_diffrn_reflns_limit_h_min -14
_diffrn_reflns_limit_k_max 30
_diffrn_reflns_limit_k_min -30
_diffrn_reflns_limit_l_max 15
_diffrn_reflns_limit_l_min -15
_diffrn_reflns_number 28363
_diffrn_reflns_theta_full 28.29
_diffrn_reflns_theta_max 28.29
_diffrn_reflns_theta_min 1.73
_diffrn_standards_decay_% '< 1.0'
_diffrn_standards_interval_count 'initial 50 frames recollected'
_diffrn_standards_number '50 frames'
_exptl_absorpt_coefficient_mu 3.492
_exptl_absorpt_correction_T_max 0.5005
_exptl_absorpt_correction_T_min 0.3582
_exptl_absorpt_correction_type numerical
_exptl_absorpt_process_details 'Bruker SADABS'
_exptl_crystal_colour yellow
_exptl_crystal_density_diffrn 1.427
_exptl_crystal_density_meas ?
_exptl_crystal_description irregular
_exptl_crystal_F_000 1180
_exptl_crystal_size_max 0.37
_exptl_crystal_size_mid 0.32
_exptl_crystal_size_min 0.23
_refine_diff_density_max 0.894
_refine_diff_density_min -0.821
_refine_diff_density_rms 0.090
_refine_ls_extinction_coef 0.00031(7)
_refine_ls_extinction_expression Fc^*^=kFc[1+0.001xFc^2^\l^3^/sin(2\q)]^-1/4^
_refine_ls_extinction_method SHELXTL
_refine_ls_goodness_of_fit_ref 1.086
_refine_ls_hydrogen_treatment constr
_refine_ls_matrix_type full
_refine_ls_number_parameters 227
_refine_ls_number_reflns 6515
_refine_ls_number_restraints 0
_refine_ls_restrained_S_all 1.086
_refine_ls_R_factor_all 0.0262
_refine_ls_R_factor_gt 0.0228
_refine_ls_shift/su_max 0.003
_refine_ls_shift/su_mean 0.000
_refine_ls_structure_factor_coef Fsqd
_refine_ls_weighting_details 'calc w=1/[\s^2^(Fo^2^)+(0.0201P)^2^+5.0639P] where P=(Fo^2^+2Fc^2^)/3'
_refine_ls_weighting_scheme calc
_refine_ls_wR_factor_gt 0.0541
_refine_ls_wR_factor_ref 0.0554
_reflns_number_gt 5996
_reflns_number_total 6515
_reflns_threshold_expression >2sigma(I)
_cod_data_source_file ja0211712_1.cif
_cod_data_source_block gz16
_cod_depositor_comments
;
The following automatic conversions were performed:

'_exptl_crystal_density_meas' value 'none' was changed to '?' - the
value is perceived as not measured.

Automatic conversion script
Id: cif_fix_values 3008 2015-01-20 13:52:24Z robertas 
;
_cod_database_code 4113374

loop_
_symmetry_equiv_pos_as_xyz
'x, y, z'
'-x+1/2, y+1/2, -z+1/2'
'-x, -y, -z'
'x-1/2, -y-1/2, z-1/2'

loop_
_atom_site_label
_atom_site_type_symbol
_atom_site_fract_x
_atom_site_fract_y
_atom_site_fract_z
_atom_site_U_iso_or_equiv
_atom_site_adp_type
_atom_site_occupancy
_atom_site_symmetry_multiplicity
_atom_site_calc_flag
_atom_site_refinement_flags
Tm1 Tm 0.448580(11) 0.087756(4) 0.529706(10) 0.01662(4) Uani 1 1 d .
Si1 Si 0.50921(8) 0.17385(3) 0.32229(7) 0.02064(15) Uani 1 1 d .
Si2 Si 0.24176(8) 0.11406(3) 0.22686(8) 0.02763(17) Uani 1 1 d .
Si3 Si 0.25977(9) 0.17034(3) 0.63582(8) 0.02508(16) Uani 1 1 d .
Si4 Si 0.25505(8) 0.04668(3) 0.69612(7) 0.02099(15) Uani 1 1 d .
O1 O 0.6370(2) 0.10733(9) 0.71514(19) 0.0264(4) Uani 1 1 d .
N1 N 0.3937(2) 0.12954(9) 0.3443(2) 0.0190(4) Uani 1 1 d .
N2 N 0.3059(2) 0.10133(9) 0.6249(2) 0.0185(4) Uani 1 1 d .
N3 N 0.4383(2) -0.00488(9) 0.4700(2) 0.0207(4) Uani 1 1 d .
C1 C 0.5577(4) 0.15205(14) 0.1882(3) 0.0351(7) Uani 1 1 d .
H1A H 0.5686 0.1861 0.1438 0.053 Uiso 1 1 calc R
H1B H 0.4871 0.1278 0.1298 0.053 Uiso 1 1 calc R
H1C H 0.6426 0.1309 0.2212 0.053 Uiso 1 1 calc R
C2 C 0.4541(3) 0.25031(12) 0.2953(3) 0.0303(6) Uani 1 1 d .
H2A H 0.4826 0.2669 0.2314 0.045 Uiso 1 1 calc R
H2B H 0.4951 0.2716 0.3743 0.045 Uiso 1 1 calc R
H2C H 0.3559 0.2523 0.2663 0.045 Uiso 1 1 calc R
C3 C 0.6672(3) 0.17198(13) 0.4691(3) 0.0289(6) Uani 1 1 d .
H3A H 0.7359 0.1960 0.4575 0.043 Uiso 1 1 calc R
H3B H 0.7002 0.1327 0.4860 0.043 Uiso 1 1 calc R
H3C H 0.6479 0.1862 0.5405 0.043 Uiso 1 1 calc R
C4 C 0.1486(5) 0.1787(2) 0.1457(7) 0.122(3) Uani 1 1 d .
H4A H 0.1375 0.2046 0.2079 0.183 Uiso 1 1 calc R
H4B H 0.0599 0.1676 0.0841 0.183 Uiso 1 1 calc R
H4C H 0.1992 0.1979 0.1024 0.183 Uiso 1 1 calc R
C5 C 0.2600(5) 0.0664(3) 0.1052(4) 0.089(2) Uani 1 1 d .
H5A H 0.3096 0.0321 0.1457 0.133 Uiso 1 1 calc R
H5B H 0.3093 0.0863 0.0615 0.133 Uiso 1 1 calc R
H5C H 0.1707 0.0556 0.0443 0.133 Uiso 1 1 calc R
C6 C 0.1291(3) 0.07572(15) 0.2894(3) 0.0369(7) Uani 1 1 d .
H6A H 0.1151 0.0992 0.3538 0.055 Uiso 1 1 calc R
H6B H 0.1706 0.0395 0.3268 0.055 Uiso 1 1 calc R
H6C H 0.0423 0.0684 0.2205 0.055 Uiso 1 1 calc R
C7 C 0.0784(4) 0.18630(16) 0.5417(3) 0.0474(10) Uani 1 1 d .
H7A H 0.0435 0.2111 0.5906 0.071 Uiso 1 1 calc R
H7B H 0.0270 0.1507 0.5220 0.071 Uiso 1 1 calc R
H7C H 0.0696 0.2055 0.4632 0.071 Uiso 1 1 calc R
C8 C 0.3567(5) 0.21891(14) 0.5722(4) 0.0552(12) Uani 1 1 d .
H8A H 0.3347 0.2586 0.5825 0.083 Uiso 1 1 calc R
H8B H 0.3328 0.2109 0.4825 0.083 Uiso 1 1 calc R
H8C H 0.4533 0.2127 0.6182 0.083 Uiso 1 1 calc R
C9 C 0.3000(3) 0.19525(14) 0.8017(3) 0.0324(7) Uani 1 1 d .
H9A H 0.2260 0.2188 0.8042 0.049 Uiso 1 1 calc R
H9B H 0.3831 0.2177 0.8304 0.049 Uiso 1 1 calc R
H9C H 0.3119 0.1622 0.8570 0.049 Uiso 1 1 calc R
C10 C 0.3936(4) 0.02678(18) 0.8480(4) 0.0504(10) Uani 1 1 d .
H10A H 0.4748 0.0177 0.8326 0.076 Uiso 1 1 calc R
H10B H 0.3666 -0.0065 0.8839 0.076 Uiso 1 1 calc R
H10C H 0.4123 0.0587 0.9071 0.076 Uiso 1 1 calc R
C11 C 0.1033(4) 0.06351(16) 0.7320(4) 0.0410(8) Uani 1 1 d .
H11A H 0.1208 0.0976 0.7850 0.062 Uiso 1 1 calc R
H11B H 0.0837 0.0313 0.7765 0.062 Uiso 1 1 calc R
H11C H 0.0259 0.0704 0.6531 0.062 Uiso 1 1 calc R
C12 C 0.2092(4) -0.01852(14) 0.5966(3) 0.0414(8) Uani 1 1 d .
H12A H 0.2845 -0.0296 0.5736 0.062 Uiso 1 1 calc R
H12B H 0.1298 -0.0108 0.5200 0.062 Uiso 1 1 calc R
H12C H 0.1893 -0.0495 0.6437 0.062 Uiso 1 1 calc R
C13 C 0.6393(3) 0.13848(14) 0.8251(3) 0.0349(7) Uani 1 1 d .
H13A H 0.5514 0.1358 0.8333 0.042 Uiso 1 1 calc R
H13B H 0.6608 0.1791 0.8196 0.042 Uiso 1 1 calc R
C14 C 0.7481(4) 0.11006(17) 0.9350(3) 0.0425(8) Uani 1 1 d .
H14A H 0.7119 0.0770 0.9654 0.051 Uiso 1 1 calc R
H14B H 0.7889 0.1372 1.0054 0.051 Uiso 1 1 calc R
C15 C 0.8495(4) 0.09115(19) 0.8817(4) 0.0504(10) Uani 1 1 d .
H15A H 0.9243 0.1189 0.9032 0.060 Uiso 1 1 calc R
H15B H 0.8870 0.0534 0.9157 0.060 Uiso 1 1 calc R
C16 C 0.7754(4) 0.0882(2) 0.7441(3) 0.0489(10) Uani 1 1 d .
H16A H 0.8190 0.1129 0.7012 0.059 Uiso 1 1 calc R
H16B H 0.7752 0.0486 0.7144 0.059 Uiso 1 1 calc R

loop_
_atom_site_aniso_label
_atom_site_aniso_U_11
_atom_site_aniso_U_22
_atom_site_aniso_U_33
_atom_site_aniso_U_23
_atom_site_aniso_U_13
_atom_site_aniso_U_12
Tm1 0.01872(6) 0.01708(6) 0.01560(6) 0.00191(4) 0.00831(4) 0.00422(4)
Si1 0.0242(4) 0.0182(3) 0.0210(4) 0.0028(3) 0.0104(3) -0.0004(3)
Si2 0.0275(4) 0.0263(4) 0.0213(4) 0.0066(3) 0.0008(3) -0.0042(3)
Si3 0.0332(4) 0.0213(4) 0.0248(4) -0.0005(3) 0.0157(3) 0.0076(3)
Si4 0.0213(4) 0.0244(4) 0.0197(3) 0.0014(3) 0.0106(3) 0.0005(3)
O1 0.0213(10) 0.0324(10) 0.0248(10) -0.0028(8) 0.0082(8) 0.0041(8)
N1 0.0221(11) 0.0171(10) 0.0172(10) 0.0020(8) 0.0071(9) -0.0001(8)
N2 0.0202(11) 0.0181(10) 0.0176(10) -0.0004(8) 0.0076(9) 0.0024(8)
N3 0.0219(10) 0.0215(11) 0.0198(11) 0.0013(9) 0.0091(9) 0.0036(9)
C1 0.0441(19) 0.0361(17) 0.0339(17) -0.0007(13) 0.0249(15) -0.0045(14)
C2 0.0343(16) 0.0203(13) 0.0380(17) 0.0079(12) 0.0158(14) -0.0005(12)
C3 0.0250(14) 0.0299(15) 0.0285(15) 0.0006(12) 0.0068(12) -0.0019(12)
C4 0.058(3) 0.054(3) 0.164(6) 0.063(4) -0.058(4) -0.020(2)
C5 0.069(3) 0.159(6) 0.048(3) -0.064(3) 0.035(2) -0.067(4)
C6 0.0306(16) 0.0417(18) 0.0374(18) -0.0089(14) 0.0121(14) -0.0106(14)
C7 0.053(2) 0.047(2) 0.0323(18) -0.0048(15) 0.0058(16) 0.0299(18)
C8 0.098(3) 0.0194(15) 0.076(3) 0.0014(16) 0.065(3) 0.0013(18)
C9 0.0327(16) 0.0343(16) 0.0317(16) -0.0118(13) 0.0142(13) 0.0035(13)
C10 0.047(2) 0.054(2) 0.039(2) 0.0230(17) 0.0035(17) -0.0026(18)
C11 0.0367(18) 0.0423(18) 0.058(2) -0.0093(16) 0.0338(17) -0.0088(15)
C12 0.066(2) 0.0272(15) 0.046(2) -0.0060(14) 0.0378(19) -0.0109(16)
C13 0.0326(16) 0.0331(16) 0.0363(17) -0.0145(13) 0.0102(14) 0.0004(13)
C14 0.0348(18) 0.057(2) 0.0300(17) -0.0125(16) 0.0065(14) -0.0025(16)
C15 0.037(2) 0.064(3) 0.042(2) 0.0023(18) 0.0055(16) 0.0081(18)
C16 0.0274(17) 0.080(3) 0.0325(18) -0.0023(18) 0.0047(14) 0.0232(18)

loop_
_atom_type_symbol
_atom_type_description
_atom_type_scat_dispersion_real
_atom_type_scat_dispersion_imag
_atom_type_scat_source
C C 0.0033 0.0016 'International Tables Vol C Tables 4.2.6.8 and 6.1.1.4'
H H 0.0000 0.0000 'International Tables Vol C Tables 4.2.6.8 and 6.1.1.4'
N N 0.0061 0.0033 'International Tables Vol C Tables 4.2.6.8 and 6.1.1.4'
O O 0.0106 0.0060 'International Tables Vol C Tables 4.2.6.8 and 6.1.1.4'
Si Si 0.0817 0.0704 'International Tables Vol C Tables 4.2.6.8 and 6.1.1.4'
Tm Tm -0.3139 5.2483 'International Tables Vol C Tables 4.2.6.8 and 6.1.1.4'

loop_
_geom_angle_atom_site_label_1
_geom_angle_atom_site_label_2
_geom_angle_atom_site_label_3
_geom_angle
_geom_angle_site_symmetry_1
_geom_angle_site_symmetry_3
N1 Tm1 N2 115.59(8) . .
N1 Tm1 N3 99.77(8) . .
N2 Tm1 N3 108.85(8) . .
N1 Tm1 N3 108.78(8) . 3_656
N2 Tm1 N3 125.97(8) . 3_656
N3 Tm1 N3 32.06(11) . 3_656
N1 Tm1 O1 127.16(8) . .
N2 Tm1 O1 92.53(7) . .
N3 Tm1 O1 112.68(8) . .
N3 Tm1 O1 83.82(7) 3_656 .
N1 Si1 C2 113.77(13) . .
N1 Si1 C1 113.77(13) . .
C2 Si1 C1 107.15(15) . .
N1 Si1 C3 108.09(12) . .
C2 Si1 C3 106.83(14) . .
C1 Si1 C3 106.80(15) . .
N1 Si1 Tm1 35.24(7) . .
C2 Si1 Tm1 123.62(10) . .
C1 Si1 Tm1 127.38(11) . .
C3 Si1 Tm1 72.90(10) . .
N1 Si2 C4 112.94(17) . .
N1 Si2 C5 112.03(19) . .
C4 Si2 C5 107.8(3) . .
N1 Si2 C6 111.38(13) . .
C4 Si2 C6 106.4(3) . .
C5 Si2 C6 105.8(2) . .
N2 Si3 C7 114.51(15) . .
N2 Si3 C8 108.99(14) . .
C7 Si3 C8 105.5(2) . .
N2 Si3 C9 114.12(13) . .
C7 Si3 C9 107.81(15) . .
C8 Si3 C9 105.18(17) . .
N2 Si3 Tm1 36.38(8) . .
C7 Si3 Tm1 123.28(11) . .
C8 Si3 Tm1 72.71(11) . .
C9 Si3 Tm1 127.80(10) . .
N2 Si4 C12 112.22(13) . .
N2 Si4 C10 110.19(15) . .
C12 Si4 C10 107.25(19) . .
N2 Si4 C11 114.32(14) . .
C12 Si4 C11 105.16(17) . .
C10 Si4 C11 107.31(19) . .
C13 O1 C16 106.3(2) . .
C13 O1 Tm1 127.35(17) . .
C16 O1 Tm1 126.27(19) . .
Si2 N1 Si1 122.68(13) . .
Si2 N1 Tm1 119.08(11) . .
Si1 N1 Tm1 118.17(11) . .
Si3 N2 Si4 121.04(13) . .
Si3 N2 Tm1 116.48(11) . .
Si4 N2 Tm1 122.26(11) . .
N3 N3 Tm1 75.1(2) 3_656 .
N3 N3 Tm1 72.87(19) 3_656 3_656
Tm1 N3 Tm1 147.94(11) . 3_656
O1 C13 C14 104.7(2) . .
C13 C14 C15 103.9(3) . .
C16 C15 C14 105.8(3) . .
O1 C16 C15 108.2(3) . .

loop_
_geom_bond_atom_site_label_1
_geom_bond_atom_site_label_2
_geom_bond_distance
_geom_bond_site_symmetry_2
Tm1 N1 2.211(2) .
Tm1 N2 2.228(2) .
Tm1 N3 2.271(2) .
Tm1 N3 2.296(2) 3_656
Tm1 O1 2.355(2) .
Si1 N1 1.715(2) .
Si1 C2 1.879(3) .
Si1 C1 1.880(3) .
Si1 C3 1.881(3) .
Si2 N1 1.712(2) .
Si2 C4 1.860(4) .
Si2 C5 1.861(5) .
Si2 C6 1.864(3) .
Si3 N2 1.714(2) .
Si3 C7 1.871(4) .
Si3 C8 1.876(4) .
Si3 C9 1.880(3) .
Si4 N2 1.721(2) .
Si4 C12 1.861(3) .
Si4 C10 1.868(4) .
Si4 C11 1.876(3) .
O1 C13 1.453(4) .
O1 C16 1.468(4) .
N3 N3 1.261(4) 3_656
N3 Tm1 2.296(2) 3_656
C13 C14 1.508(5) .
C14 C15 1.511(5) .
C15 C16 1.474(5) .
